data_4515507
loop_
_publ_author_name
'Liang, Qiuming'
'Sheng, Kai'
'Salmon, Andrew'
'Zhou, Vivian Yue'
'Song, Datong'

_publ_section_title
;
 Active Iron(II) Catalysts toward gem-Specific Dimerization of Terminal
 Alkynes
;
_journal_issue 2
_journal_name_full 'ACS Catalysis'
_journal_page_first 810
_journal_paper_doi 10.1021/acscatal.8b03552
_journal_volume 9
_journal_year 2018
_chemical_formula_sum 'C28 H41 Cl Fe N2'
_chemical_formula_weight 496.93
_space_group_crystal_system orthorhombic
_space_group_IT_number 19
_space_group_name_Hall 'P 2ac 2ab'
_space_group_name_H-M_alt 'P 21 21 21'
_atom_sites_solution_hydrogens geom
_audit_creation_method SHELXL-2016/6
_cell_angle_alpha 90
_cell_angle_beta 90
_cell_angle_gamma 90
_cell_formula_units_Z 4
_cell_length_a 8.6146(5)
_cell_length_b 17.0390(11)
_cell_length_c 19.7629(11)
_cell_measurement_reflns_used 26279
_cell_measurement_temperature 150(2)
_cell_measurement_theta_max 27.519
_cell_measurement_theta_min 1.578
_cell_volume 2900.9(3)
_computing_structure_refinement 'SHELXL-2016/6 (Sheldrick, 2016)'
_diffrn_ambient_temperature 150(2)
_diffrn_measured_fraction_theta_full 1.000
_diffrn_measured_fraction_theta_max 0.997
_diffrn_measurement_device_type 'Bruker Kappa Apex II'
_diffrn_measurement_method 'omega and phi scans'
_diffrn_radiation_type MoK\a
_diffrn_radiation_wavelength 0.71073
_diffrn_reflns_av_R_equivalents 0.1013
_diffrn_reflns_av_unetI/netI 0.1112
_diffrn_reflns_Laue_measured_fraction_full 1.000
_diffrn_reflns_Laue_measured_fraction_max 0.997
_diffrn_reflns_limit_h_max 10
_diffrn_reflns_limit_h_min -11
_diffrn_reflns_limit_k_max 22
_diffrn_reflns_limit_k_min -22
_diffrn_reflns_limit_l_max 25
_diffrn_reflns_limit_l_min -18
_diffrn_reflns_number 26279
_diffrn_reflns_point_group_measured_fraction_full 1.000
_diffrn_reflns_point_group_measured_fraction_max 0.997
_diffrn_reflns_theta_full 25.242
_diffrn_reflns_theta_max 27.519
_diffrn_reflns_theta_min 1.578
_exptl_absorpt_coefficient_mu 0.628
_exptl_absorpt_correction_T_max 0.7456
_exptl_absorpt_correction_T_min 0.5637
_exptl_absorpt_correction_type multi-scan
_exptl_absorpt_process_details SADABS
_exptl_crystal_colour yellow
_exptl_crystal_density_diffrn 1.138
_exptl_crystal_description rod
_exptl_crystal_F_000 1064
_exptl_crystal_size_max 0.2
_exptl_crystal_size_mid 0.05
_exptl_crystal_size_min 0.05
_refine_diff_density_max 0.323
_refine_diff_density_min -0.354
_refine_diff_density_rms 0.067
_refine_ls_abs_structure_details
;
 Flack x determined using 1490 quotients [(I+)-(I-)]/[(I+)+(I-)]
 (Parsons, Flack and Wagner, Acta Cryst. B69 (2013) 249-259).
;
_refine_ls_abs_structure_Flack 0.025(15)
_refine_ls_extinction_method none
_refine_ls_goodness_of_fit_ref 1.002
_refine_ls_hydrogen_treatment constr
_refine_ls_matrix_type full
_refine_ls_number_parameters 300
_refine_ls_number_reflns 6649
_refine_ls_number_restraints 0
_refine_ls_restrained_S_all 1.002
_refine_ls_R_factor_all 0.0952
_refine_ls_R_factor_gt 0.0519
_refine_ls_shift/su_max 0.001
_refine_ls_shift/su_mean 0.000
_refine_ls_structure_factor_coef Fsqd
_refine_ls_weighting_details 'w=1/[\s^2^(Fo^2^)+(0.0387P)^2^] where P=(Fo^2^+2Fc^2^)/3'
_refine_ls_weighting_scheme calc
_refine_ls_wR_factor_gt 0.0955
_refine_ls_wR_factor_ref 0.1091
_reflns_Friedel_coverage 0.776
_reflns_Friedel_fraction_full 1.000
_reflns_Friedel_fraction_max 0.996
_reflns_number_gt 4551
_reflns_number_total 6649
_reflns_threshold_expression 'I > 2\s(I)'
_cod_data_source_file cs8b03552_si_005.cif
_cod_data_source_block 4
_cod_database_code 4515507
_shelx_shelxl_version_number 2016/6
_shelx_space_group_comment
;
The symmetry employed for this shelxl refinement is uniquely defined
by the following loop, which should always be used as a source of
symmetry information in preference to the above space-group names.
They are only intended as comments.
;

loop_
_space_group_symop_operation_xyz
'x, y, z'
'x+1/2, -y+1/2, -z'
'-x, y+1/2, -z+1/2'
'-x+1/2, -y, z+1/2'

loop_
_atom_site_label
_atom_site_type_symbol
_atom_site_fract_x
_atom_site_fract_y
_atom_site_fract_z
_atom_site_U_iso_or_equiv
_atom_site_adp_type
_atom_site_occupancy
_atom_site_site_symmetry_order
_atom_site_calc_flag
_atom_site_refinement_flags_posn
_atom_site_refinement_flags_adp
Fe1 Fe 0.80054(8) 0.94524(4) 0.86144(3) 0.02075(18) Uani 1 1 d . .
Cl1 Cl 0.92870(18) 1.01437(8) 0.94181(7) 0.0341(4) Uani 1 1 d . .
C1 C 0.6157(6) 1.0157(3) 0.8552(2) 0.0215(11) Uani 1 1 d . .
N1 N 0.5662(5) 1.0689(2) 0.80822(18) 0.0204(9) Uani 1 1 d . .
C2 C 0.4341(7) 1.1081(3) 0.8312(3) 0.0281(13) Uani 1 1 d . .
H2A H 0.379246 1.148256 0.807913 0.034 Uiso 1 1 calc R U
N2 N 0.5101(5) 1.0230(3) 0.9061(2) 0.0241(10) Uani 1 1 d . .
C3 C 0.3989(6) 1.0786(3) 0.8924(3) 0.0286(14) Uani 1 1 d . .
H3A H 0.314270 1.093280 0.920529 0.034 Uiso 1 1 calc R U
C4 C 0.6373(6) 1.0886(3) 0.7445(3) 0.0239(12) Uani 1 1 d . .
C5 C 0.7761(6) 1.1333(3) 0.7457(2) 0.0245(12) Uani 1 1 d . .
C6 C 0.8399(7) 1.1540(3) 0.6836(3) 0.0310(14) Uani 1 1 d . .
H6A H 0.932530 1.184266 0.682156 0.037 Uiso 1 1 calc R U
C7 C 0.7691(7) 1.1307(3) 0.6232(3) 0.0324(14) Uani 1 1 d . .
H7A H 0.814511 1.145397 0.581264 0.039 Uiso 1 1 calc R U
C8 C 0.6361(7) 1.0873(3) 0.6232(3) 0.0306(14) Uani 1 1 d . .
H8A H 0.590651 1.072369 0.581347 0.037 Uiso 1 1 calc R U
C9 C 0.5656(6) 1.0645(3) 0.6837(2) 0.0253(12) Uani 1 1 d . .
C10 C 0.8472(6) 1.1628(3) 0.8108(3) 0.0264(13) Uani 1 1 d . .
H10A H 0.810005 1.128332 0.848422 0.032 Uiso 1 1 calc R U
C11 C 1.0250(6) 1.1608(4) 0.8107(3) 0.0420(16) Uani 1 1 d . .
H11A H 1.063557 1.173269 0.856133 0.063 Uiso 1 1 calc R U
H11B H 1.064564 1.199527 0.778387 0.063 Uiso 1 1 calc R U
H11C H 1.060633 1.108323 0.797651 0.063 Uiso 1 1 calc R U
C12 C 0.7903(8) 1.2460(3) 0.8248(3) 0.0412(15) Uani 1 1 d . .
H12A H 0.838603 1.265698 0.866322 0.062 Uiso 1 1 calc R U
H12B H 0.677229 1.245677 0.830112 0.062 Uiso 1 1 calc R U
H12C H 0.818592 1.280142 0.786786 0.062 Uiso 1 1 calc R U
C13 C 0.4147(6) 1.0198(3) 0.6826(2) 0.0279(12) Uani 1 1 d . .
H13A H 0.397595 0.997230 0.728699 0.034 Uiso 1 1 calc R U
C14 C 0.4153(7) 0.9517(3) 0.6314(3) 0.0411(14) Uani 1 1 d . .
H14A H 0.316271 0.923516 0.633902 0.062 Uiso 1 1 calc R U
H14B H 0.500390 0.915563 0.642209 0.062 Uiso 1 1 calc R U
H14C H 0.429723 0.972495 0.585650 0.062 Uiso 1 1 calc R U
C15 C 0.2793(7) 1.0741(4) 0.6668(3) 0.0414(16) Uani 1 1 d . .
H15A H 0.181620 1.044952 0.670957 0.062 Uiso 1 1 calc R U
H15B H 0.289636 1.094083 0.620499 0.062 Uiso 1 1 calc R U
H15C H 0.279234 1.118125 0.698646 0.062 Uiso 1 1 calc R U
C16 C 0.5176(6) 0.9773(3) 0.9701(2) 0.0272(13) Uani 1 1 d . .
H16A H 0.611880 0.943072 0.968091 0.033 Uiso 1 1 calc R U
C17 C 0.5358(8) 1.0324(4) 1.0297(3) 0.0446(17) Uani 1 1 d . .
H17A H 0.549885 1.001710 1.071233 0.067 Uiso 1 1 calc R U
H17B H 0.442649 1.065046 1.033945 0.067 Uiso 1 1 calc R U
H17C H 0.626585 1.066046 1.022626 0.067 Uiso 1 1 calc R U
C18 C 0.3757(6) 0.9241(3) 0.9748(3) 0.0366(15) Uani 1 1 d . .
H18A H 0.383544 0.891353 1.015436 0.055 Uiso 1 1 calc R U
H18B H 0.370639 0.890441 0.934659 0.055 Uiso 1 1 calc R U
H18C H 0.281645 0.956318 0.977395 0.055 Uiso 1 1 calc R U
C19 C 0.9278(6) 0.8351(3) 0.8774(2) 0.0261(12) Uani 1 1 d . .
C20 C 0.9836(6) 0.8753(3) 0.8183(2) 0.0250(12) Uani 1 1 d . .
C21 C 0.8604(6) 0.8794(3) 0.7709(3) 0.0260(12) Uani 1 1 d . .
C22 C 0.7253(6) 0.8437(3) 0.8012(2) 0.0240(12) Uani 1 1 d . .
C23 C 0.7690(6) 0.8146(3) 0.8672(3) 0.0237(12) Uani 1 1 d . .
C24 C 1.0205(7) 0.8171(3) 0.9395(3) 0.0367(15) Uani 1 1 d . .
H24A H 0.962217 0.780825 0.968408 0.055 Uiso 1 1 calc R U
H24B H 1.040774 0.865808 0.964387 0.055 Uiso 1 1 calc R U
H24C H 1.119292 0.792940 0.926453 0.055 Uiso 1 1 calc R U
C25 C 1.1465(6) 0.9051(4) 0.8092(3) 0.0348(15) Uani 1 1 d . .
H25A H 1.154371 0.933028 0.765971 0.052 Uiso 1 1 calc R U
H25B H 1.218935 0.860745 0.809345 0.052 Uiso 1 1 calc R U
H25C H 1.172403 0.940951 0.846275 0.052 Uiso 1 1 calc R U
C26 C 0.8695(7) 0.9094(3) 0.6989(2) 0.0334(14) Uani 1 1 d . .
H26A H 0.768411 0.930572 0.685439 0.050 Uiso 1 1 calc R U
H26B H 0.897936 0.866128 0.668635 0.050 Uiso 1 1 calc R U
H26C H 0.948196 0.950778 0.696033 0.050 Uiso 1 1 calc R U
C27 C 0.5733(7) 0.8293(3) 0.7685(3) 0.0377(15) Uani 1 1 d . .
H27A H 0.523975 0.879636 0.757744 0.057 Uiso 1 1 calc R U
H27B H 0.506494 0.799517 0.799310 0.057 Uiso 1 1 calc R U
H27C H 0.588862 0.799318 0.726729 0.057 Uiso 1 1 calc R U
C28 C 0.6677(7) 0.7712(3) 0.9157(3) 0.0386(16) Uani 1 1 d . .
H28A H 0.570130 0.757039 0.893369 0.058 Uiso 1 1 calc R U
H28B H 0.645758 0.804602 0.954923 0.058 Uiso 1 1 calc R U
H28C H 0.720908 0.723414 0.930748 0.058 Uiso 1 1 calc R U

loop_
_atom_site_aniso_label
_atom_site_aniso_U_11
_atom_site_aniso_U_22
_atom_site_aniso_U_33
_atom_site_aniso_U_23
_atom_site_aniso_U_13
_atom_site_aniso_U_12
Fe1 0.0224(4) 0.0232(4) 0.0166(3) 0.0011(3) 0.0003(4) 0.0026(4)
Cl1 0.0432(9) 0.0307(8) 0.0284(7) -0.0040(6) -0.0091(7) 0.0028(7)
C1 0.026(3) 0.024(3) 0.014(2) -0.003(2) -0.002(2) -0.001(2)
N1 0.020(2) 0.021(2) 0.020(2) 0.0031(18) 0.0001(19) 0.003(2)
C2 0.025(3) 0.032(3) 0.027(3) 0.002(2) 0.004(3) 0.011(3)
N2 0.026(3) 0.029(3) 0.017(2) 0.0051(18) 0.0002(19) 0.006(2)
C3 0.022(3) 0.042(4) 0.022(3) -0.001(2) 0.008(2) 0.010(3)
C4 0.025(3) 0.026(3) 0.021(3) 0.006(2) 0.002(2) 0.002(2)
C5 0.024(3) 0.025(3) 0.024(3) 0.003(2) -0.004(2) 0.000(2)
C6 0.032(4) 0.032(3) 0.029(3) 0.002(2) 0.004(3) -0.002(3)
C7 0.041(4) 0.035(3) 0.021(3) 0.006(2) 0.009(2) -0.005(3)
C8 0.041(3) 0.030(3) 0.021(3) 0.001(2) -0.002(2) -0.001(3)
C9 0.029(3) 0.027(3) 0.019(3) -0.001(2) -0.002(2) 0.002(3)
C10 0.022(3) 0.030(3) 0.026(3) 0.003(2) 0.000(2) -0.003(2)
C11 0.026(3) 0.062(5) 0.038(3) 0.002(3) -0.008(3) -0.002(3)
C12 0.047(4) 0.043(4) 0.034(3) -0.008(3) -0.011(3) 0.010(4)
C13 0.029(3) 0.035(3) 0.020(3) 0.004(2) -0.003(2) -0.005(3)
C14 0.049(4) 0.043(4) 0.031(3) 0.004(3) -0.004(3) -0.014(3)
C15 0.029(3) 0.057(4) 0.038(3) 0.003(3) -0.007(3) 0.001(3)
C16 0.031(3) 0.037(3) 0.014(3) 0.004(2) 0.000(2) 0.003(3)
C17 0.056(4) 0.056(5) 0.022(3) -0.003(3) -0.004(3) 0.009(3)
C18 0.033(3) 0.049(4) 0.028(3) 0.010(3) 0.005(3) -0.006(3)
C19 0.034(3) 0.026(3) 0.019(3) 0.000(2) 0.001(2) 0.007(3)
C20 0.022(3) 0.032(3) 0.021(3) 0.003(2) 0.005(2) 0.000(2)
C21 0.025(3) 0.030(3) 0.023(3) 0.001(2) 0.000(2) 0.001(3)
C22 0.026(3) 0.023(3) 0.023(3) 0.000(2) -0.003(2) 0.000(2)
C23 0.027(3) 0.019(3) 0.025(3) 0.004(2) 0.002(2) 0.002(2)
C24 0.045(4) 0.036(4) 0.029(3) 0.005(3) -0.011(3) 0.015(3)
C25 0.025(3) 0.051(4) 0.029(3) 0.001(3) 0.006(3) 0.000(3)
C26 0.034(3) 0.045(4) 0.022(3) 0.006(2) 0.001(3) 0.001(3)
C27 0.038(4) 0.037(4) 0.038(3) -0.003(3) -0.009(3) -0.002(3)
C28 0.045(4) 0.034(4) 0.037(3) 0.005(3) 0.007(3) -0.001(3)

loop_
_atom_type_symbol
_atom_type_description
_atom_type_scat_dispersion_real
_atom_type_scat_dispersion_imag
_atom_type_scat_source
C C 0.0033 0.0016 'International Tables Vol C Tables 4.2.6.8 and 6.1.1.4'
H H 0.0000 0.0000 'International Tables Vol C Tables 4.2.6.8 and 6.1.1.4'
N N 0.0061 0.0033 'International Tables Vol C Tables 4.2.6.8 and 6.1.1.4'
Cl Cl 0.1484 0.1585 'International Tables Vol C Tables 4.2.6.8 and 6.1.1.4'
Fe Fe 0.3463 0.8444 'International Tables Vol C Tables 4.2.6.8 and 6.1.1.4'

loop_
_geom_angle_atom_site_label_1
_geom_angle_atom_site_label_2
_geom_angle_atom_site_label_3
_geom_angle
C1 Fe1 C20 153.14(19)
C1 Fe1 C21 116.6(2)
C20 Fe1 C21 38.25(19)
C1 Fe1 C19 156.9(2)
C20 Fe1 C19 38.56(18)
C21 Fe1 C19 63.83(18)
C1 Fe1 C22 101.8(2)
C20 Fe1 C22 64.3(2)
C21 Fe1 C22 38.56(19)
C19 Fe1 C22 63.40(19)
C1 Fe1 C23 120.15(19)
C20 Fe1 C23 63.87(19)
C21 Fe1 C23 63.81(19)
C19 Fe1 C23 37.44(19)
C22 Fe1 C23 37.92(18)
C1 Fe1 Cl1 96.86(14)
C20 Fe1 Cl1 102.04(15)
C21 Fe1 Cl1 136.89(15)
C19 Fe1 Cl1 95.77(14)
C22 Fe1 Cl1 158.91(14)
C23 Fe1 Cl1 122.64(14)
N2 C1 N1 103.4(4)
N2 C1 Fe1 122.8(3)
N1 C1 Fe1 133.6(4)
C1 N1 C2 110.6(4)
C1 N1 C4 128.0(4)
C2 N1 C4 121.3(4)
C3 C2 N1 107.3(5)
C3 C2 H2A 126.4
N1 C2 H2A 126.4
C1 N2 C3 112.6(4)
C1 N2 C16 123.5(4)
C3 N2 C16 124.0(4)
C2 C3 N2 106.1(5)
C2 C3 H3A 127.0
N2 C3 H3A 127.0
C9 C4 C5 122.7(5)
C9 C4 N1 119.3(5)
C5 C4 N1 118.0(4)
C6 C5 C4 117.0(5)
C6 C5 C10 120.5(5)
C4 C5 C10 122.3(5)
C5 C6 C7 120.6(5)
C5 C6 H6A 119.7
C7 C6 H6A 119.7
C8 C7 C6 121.4(5)
C8 C7 H7A 119.3
C6 C7 H7A 119.3
C7 C8 C9 121.1(5)
C7 C8 H8A 119.4
C9 C8 H8A 119.4
C8 C9 C4 117.2(5)
C8 C9 C13 120.2(4)
C4 C9 C13 122.5(4)
C5 C10 C12 109.4(4)
C5 C10 C11 113.4(5)
C12 C10 C11 110.0(5)
C5 C10 H10A 107.9
C12 C10 H10A 107.9
C11 C10 H10A 107.9
C10 C11 H11A 109.5
C10 C11 H11B 109.5
H11A C11 H11B 109.5
C10 C11 H11C 109.5
H11A C11 H11C 109.5
H11B C11 H11C 109.5
C10 C12 H12A 109.5
C10 C12 H12B 109.5
H12A C12 H12B 109.5
C10 C12 H12C 109.5
H12A C12 H12C 109.5
H12B C12 H12C 109.5
C9 C13 C15 111.0(4)
C9 C13 C14 112.8(5)
C15 C13 C14 109.0(5)
C9 C13 H13A 108.0
C15 C13 H13A 108.0
C14 C13 H13A 108.0
C13 C14 H14A 109.5
C13 C14 H14B 109.5
H14A C14 H14B 109.5
C13 C14 H14C 109.5
H14A C14 H14C 109.5
H14B C14 H14C 109.5
C13 C15 H15A 109.5
C13 C15 H15B 109.5
H15A C15 H15B 109.5
C13 C15 H15C 109.5
H15A C15 H15C 109.5
H15B C15 H15C 109.5
N2 C16 C17 110.0(4)
N2 C16 C18 109.2(4)
C17 C16 C18 113.8(5)
N2 C16 H16A 107.9
C17 C16 H16A 107.9
C18 C16 H16A 107.9
C16 C17 H17A 109.5
C16 C17 H17B 109.5
H17A C17 H17B 109.5
C16 C17 H17C 109.5
H17A C17 H17C 109.5
H17B C17 H17C 109.5
C16 C18 H18A 109.5
C16 C18 H18B 109.5
H18A C18 H18B 109.5
C16 C18 H18C 109.5
H18A C18 H18C 109.5
H18B C18 H18C 109.5
C23 C19 C20 108.8(4)
C23 C19 C24 125.3(5)
C20 C19 C24 125.9(5)
C23 C19 Fe1 73.2(3)
C20 C19 Fe1 69.1(3)
C24 C19 Fe1 124.0(4)
C21 C20 C19 108.1(5)
C21 C20 C25 127.1(5)
C19 C20 C25 124.8(5)
C21 C20 Fe1 71.7(3)
C19 C20 Fe1 72.4(3)
C25 C20 Fe1 123.0(4)
C20 C21 C22 107.9(4)
C20 C21 C26 126.8(5)
C22 C21 C26 125.1(5)
C20 C21 Fe1 70.1(3)
C22 C21 Fe1 71.6(3)
C26 C21 Fe1 127.7(4)
C21 C22 C23 108.0(4)
C21 C22 C27 126.9(4)
C23 C22 C27 124.6(5)
C21 C22 Fe1 69.8(3)
C23 C22 Fe1 72.8(3)
C27 C22 Fe1 128.9(4)
C19 C23 C22 107.1(4)
C19 C23 C28 126.2(5)
C22 C23 C28 126.7(5)
C19 C23 Fe1 69.4(3)
C22 C23 Fe1 69.2(3)
C28 C23 Fe1 126.5(4)
C19 C24 H24A 109.5
C19 C24 H24B 109.5
H24A C24 H24B 109.5
C19 C24 H24C 109.5
H24A C24 H24C 109.5
H24B C24 H24C 109.5
C20 C25 H25A 109.5
C20 C25 H25B 109.5
H25A C25 H25B 109.5
C20 C25 H25C 109.5
H25A C25 H25C 109.5
H25B C25 H25C 109.5
C21 C26 H26A 109.5
C21 C26 H26B 109.5
H26A C26 H26B 109.5
C21 C26 H26C 109.5
H26A C26 H26C 109.5
H26B C26 H26C 109.5
C22 C27 H27A 109.5
C22 C27 H27B 109.5
H27A C27 H27B 109.5
C22 C27 H27C 109.5
H27A C27 H27C 109.5
H27B C27 H27C 109.5
C23 C28 H28A 109.5
C23 C28 H28B 109.5
H28A C28 H28B 109.5
C23 C28 H28C 109.5
H28A C28 H28C 109.5
H28B C28 H28C 109.5

loop_
_geom_bond_atom_site_label_1
_geom_bond_atom_site_label_2
_geom_bond_distance
Fe1 C1 1.997(5)
Fe1 C20 2.153(5)
Fe1 C21 2.174(5)
Fe1 C19 2.197(5)
Fe1 C22 2.198(5)
Fe1 C23 2.246(5)
Fe1 Cl1 2.2648(16)
C1 N2 1.362(6)
C1 N1 1.366(6)
N1 C2 1.396(6)
N1 C4 1.440(6)
C2 C3 1.345(7)
C2 H2A 0.9500
N2 C3 1.375(6)
N2 C16 1.487(6)
C3 H3A 0.9500
C4 C9 1.413(7)
C4 C5 1.418(7)
C5 C6 1.391(7)
C5 C10 1.510(7)
C6 C7 1.398(7)
C6 H6A 0.9500
C7 C8 1.363(7)
C7 H7A 0.9500
C8 C9 1.397(7)
C8 H8A 0.9500
C9 C13 1.506(7)
C10 C12 1.526(7)
C10 C11 1.532(7)
C10 H10A 1.0000
C11 H11A 0.9800
C11 H11B 0.9800
C11 H11C 0.9800
C12 H12A 0.9800
C12 H12B 0.9800
C12 H12C 0.9800
C13 C15 1.521(7)
C13 C14 1.540(7)
C13 H13A 1.0000
C14 H14A 0.9800
C14 H14B 0.9800
C14 H14C 0.9800
C15 H15A 0.9800
C15 H15B 0.9800
C15 H15C 0.9800
C16 C17 1.516(7)
C16 C18 1.525(7)
C16 H16A 1.0000
C17 H17A 0.9800
C17 H17B 0.9800
C17 H17C 0.9800
C18 H18A 0.9800
C18 H18B 0.9800
C18 H18C 0.9800
C19 C23 1.426(7)
C19 C20 1.437(7)
C19 C24 1.496(7)
C20 C21 1.418(7)
C20 C25 1.504(7)
C21 C22 1.444(7)
C21 C26 1.513(7)
C22 C23 1.444(7)
C22 C27 1.481(7)
C23 C28 1.493(7)
C24 H24A 0.9800
C24 H24B 0.9800
C24 H24C 0.9800
C25 H25A 0.9800
C25 H25B 0.9800
C25 H25C 0.9800
C26 H26A 0.9800
C26 H26B 0.9800
C26 H26C 0.9800
C27 H27A 0.9800
C27 H27B 0.9800
C27 H27C 0.9800
C28 H28A 0.9800
C28 H28B 0.9800
C28 H28C 0.9800

loop_
_geom_torsion_atom_site_label_1
_geom_torsion_atom_site_label_2
_geom_torsion_atom_site_label_3
_geom_torsion_atom_site_label_4
_geom_torsion
N2 C1 N1 C2 0.8(5)
Fe1 C1 N1 C2 -174.8(4)
N2 C1 N1 C4 177.6(4)
Fe1 C1 N1 C4 2.0(8)
C1 N1 C2 C3 -1.0(6)
C4 N1 C2 C3 -178.0(5)
N1 C1 N2 C3 -0.4(6)
Fe1 C1 N2 C3 175.8(4)
N1 C1 N2 C16 -178.7(4)
Fe1 C1 N2 C16 -2.5(7)
N1 C2 C3 N2 0.7(6)
C1 N2 C3 C2 -0.2(6)
C16 N2 C3 C2 178.1(5)
C1 N1 C4 C9 108.7(6)
C2 N1 C4 C9 -74.9(6)
C1 N1 C4 C5 -72.5(6)
C2 N1 C4 C5 103.9(6)
C9 C4 C5 C6 0.8(8)
N1 C4 C5 C6 -177.9(5)
C9 C4 C5 C10 176.5(5)
N1 C4 C5 C10 -2.2(7)
C4 C5 C6 C7 -0.4(8)
C10 C5 C6 C7 -176.2(5)
C5 C6 C7 C8 0.0(9)
C6 C7 C8 C9 0.0(8)
C7 C8 C9 C4 0.4(8)
C7 C8 C9 C13 177.1(5)
C5 C4 C9 C8 -0.8(8)
N1 C4 C9 C8 177.9(5)
C5 C4 C9 C13 -177.5(5)
N1 C4 C9 C13 1.2(8)
C6 C5 C10 C12 81.7(6)
C4 C5 C10 C12 -93.8(6)
C6 C5 C10 C11 -41.5(7)
C4 C5 C10 C11 142.9(5)
C8 C9 C13 C15 -76.2(6)
C4 C9 C13 C15 100.3(6)
C8 C9 C13 C14 46.5(7)
C4 C9 C13 C14 -137.0(5)
C1 N2 C16 C17 118.5(6)
C3 N2 C16 C17 -59.7(7)
C1 N2 C16 C18 -116.0(5)
C3 N2 C16 C18 65.8(6)
C23 C19 C20 C21 -0.5(6)
C24 C19 C20 C21 179.3(5)
Fe1 C19 C20 C21 -63.2(4)
C23 C19 C20 C25 -178.9(5)
C24 C19 C20 C25 0.8(9)
Fe1 C19 C20 C25 118.3(6)
C23 C19 C20 Fe1 62.7(4)
C24 C19 C20 Fe1 -117.5(5)
C19 C20 C21 C22 1.7(6)
C25 C20 C21 C22 -179.9(5)
Fe1 C20 C21 C22 -61.9(4)
C19 C20 C21 C26 -173.5(5)
C25 C20 C21 C26 4.9(9)
Fe1 C20 C21 C26 122.8(6)
C19 C20 C21 Fe1 63.7(4)
C25 C20 C21 Fe1 -117.9(6)
C20 C21 C22 C23 -2.3(6)
C26 C21 C22 C23 173.1(5)
Fe1 C21 C22 C23 -63.3(3)
C20 C21 C22 C27 -175.0(5)
C26 C21 C22 C27 0.4(9)
Fe1 C21 C22 C27 124.1(6)
C20 C21 C22 Fe1 61.0(4)
C26 C21 C22 Fe1 -123.7(5)
C20 C19 C23 C22 -0.9(6)
C24 C19 C23 C22 179.3(5)
Fe1 C19 C23 C22 59.2(3)
C20 C19 C23 C28 179.1(5)
C24 C19 C23 C28 -0.7(8)
Fe1 C19 C23 C28 -120.8(5)
C20 C19 C23 Fe1 -60.2(4)
C24 C19 C23 Fe1 120.1(5)
C21 C22 C23 C19 2.0(6)
C27 C22 C23 C19 174.9(5)
Fe1 C22 C23 C19 -59.3(3)
C21 C22 C23 C28 -178.0(5)
C27 C22 C23 C28 -5.1(8)
Fe1 C22 C23 C28 120.7(5)
C21 C22 C23 Fe1 61.3(4)
C27 C22 C23 Fe1 -125.8(5)
